data_7245318
loop_
_publ_author_name
'Mroweh, Nabil'
'Cauchy, Thomas'
'Vanthuyne, Nicolas'
'Avarvari, Narcis'

_publ_section_title
;
 Chiral diethyl-EDT-TTF and tetraethyl-BEDT-TTF: synthesis, structural
 characterization, radical cation salt and charge transfer complexes
;
_journal_name_full CrystEngComm
_journal_paper_doi 10.1039/D2CE00857B
_journal_year 2022
_chemical_formula_sum 'C12 H14 S6'
_chemical_formula_weight 350.59
_space_group_crystal_system orthorhombic
_space_group_IT_number 33
_space_group_name_Hall 'P 2c -2n'
_space_group_name_H-M_alt 'P n a 21'
_atom_sites_solution_hydrogens geom
_audit_creation_method SHELXL-2016/4
_audit_update_record
;
2022-08-02 deposited with the CCDC.	2022-08-05 downloaded from the CCDC.
;
_cell_angle_alpha 90
_cell_angle_beta 90
_cell_angle_gamma 90
_cell_formula_units_Z 8
_cell_length_a 31.2707(11)
_cell_length_b 9.2527(4)
_cell_length_c 10.9540(4)
_cell_measurement_reflns_used 2285
_cell_measurement_temperature 297(1)
_cell_measurement_theta_max 71.9790
_cell_measurement_theta_min 4.8980
_cell_volume 3169.4(2)
_computing_structure_refinement 'SHELXL-2016/4 (Sheldrick, 2016)'
_diffrn_ambient_temperature 297(1)
_diffrn_measured_fraction_theta_full 0.986
_diffrn_measured_fraction_theta_max 0.967
_diffrn_measurement_device_type 'SuperNova, Single source at offset, AtlasS2'
_diffrn_radiation_type CuK\a
_diffrn_radiation_wavelength 1.54184
_diffrn_reflns_av_R_equivalents 0.0343
_diffrn_reflns_av_unetI/netI 0.0516
_diffrn_reflns_Laue_measured_fraction_full 0.986
_diffrn_reflns_Laue_measured_fraction_max 0.967
_diffrn_reflns_limit_h_max 37
_diffrn_reflns_limit_h_min -38
_diffrn_reflns_limit_k_max 11
_diffrn_reflns_limit_k_min -10
_diffrn_reflns_limit_l_max 13
_diffrn_reflns_limit_l_min -10
_diffrn_reflns_number 7590
_diffrn_reflns_point_group_measured_fraction_full 0.738
_diffrn_reflns_point_group_measured_fraction_max 0.718
_diffrn_reflns_theta_full 70.000
_diffrn_reflns_theta_max 72.562
_diffrn_reflns_theta_min 2.826
_exptl_absorpt_coefficient_mu 7.802
_exptl_crystal_colour Brown
_exptl_crystal_density_diffrn 1.469
_exptl_crystal_description Needle
_exptl_crystal_F_000 1456
_refine_diff_density_max 0.226
_refine_diff_density_min -0.219
_refine_diff_density_rms 0.042
_refine_ls_abs_structure_details
;
 Classical Flack method preferred over Parsons because s.u. lower.
;
_refine_ls_abs_structure_Flack 0.03(4)
_refine_ls_extinction_method none
_refine_ls_goodness_of_fit_ref 1.027
_refine_ls_hydrogen_treatment constr
_refine_ls_matrix_type full
_refine_ls_number_parameters 325
_refine_ls_number_reflns 4535
_refine_ls_number_restraints 1
_refine_ls_restrained_S_all 1.026
_refine_ls_R_factor_all 0.0568
_refine_ls_R_factor_gt 0.0441
_refine_ls_shift/su_max 0.000
_refine_ls_shift/su_mean 0.000
_refine_ls_structure_factor_coef Fsqd
_refine_ls_weighting_details 'w=1/[\s^2^(Fo^2^)+(0.0502P)^2^] where P=(Fo^2^+2Fc^2^)/3'
_refine_ls_weighting_scheme calc
_refine_ls_wR_factor_gt 0.1032
_refine_ls_wR_factor_ref 0.1136
_reflns_Friedel_coverage 0.408
_reflns_Friedel_fraction_full 0.461
_reflns_Friedel_fraction_max 0.441
_reflns_number_gt 3692
_reflns_number_total 4535
_reflns_threshold_expression 'I > 2\s(I)'
_cod_data_source_file d2ce00857b3.cif
_cod_data_source_block shelx_CCDC2
_cod_depositor_comments
;

2024-10-18
Z value and formula fixed to values more according to usual
chemical conventions.                 miguel
;
_cod_original_formula_sum 'C24 H28 S12'
_cod_original_formula_weight 701.18
_cod_original_formula_units_Z 4
_cod_database_code 7245318
_shelx_shelxl_version_number 2016/4
_shelx_space_group_comment
;
The symmetry employed for this shelxl refinement is uniquely defined
by the following loop, which should always be used as a source of
symmetry information in preference to the above space-group names.
They are only intended as comments.
;

loop_
_space_group_symop_operation_xyz
'x, y, z'
'-x, -y, z+1/2'
'-x+1/2, y+1/2, z+1/2'
'x+1/2, -y+1/2, z'

loop_
_atom_site_label
_atom_site_type_symbol
_atom_site_fract_x
_atom_site_fract_y
_atom_site_fract_z
_atom_site_U_iso_or_equiv
_atom_site_adp_type
_atom_site_occupancy
_atom_site_site_symmetry_order
_atom_site_calc_flag
_atom_site_refinement_flags_posn
_atom_site_refinement_flags_adp
_atom_site_refinement_flags_occupancy
_atom_site_disorder_assembly
_atom_site_disorder_group
S4B S 0.03099(5) 0.6979(2) 0.09669(18) 0.0746(5) Uani 1 1 d . . . . .
S5A S 0.23422(7) 0.3052(2) 0.32391(19) 0.0854(6) Uani 1 1 d . . . . .
S3B S 0.08519(5) 0.9108(2) -0.02759(19) 0.0746(4) Uani 1 1 d . . . . .
S4A S 0.20859(6) 0.1235(2) -0.03632(17) 0.0737(5) Uani 1 1 d . . . . .
S3A S 0.17431(6) 0.3517(2) 0.12416(19) 0.0849(6) Uani 1 1 d . . . . .
S1A S 0.09913(6) 0.4179(2) -0.0583(2) 0.0861(6) Uani 1 1 d . . . . .
S5B S 0.02890(7) 0.9426(2) -0.2424(2) 0.0853(5) Uani 1 1 d . . . . .
S6B S -0.03265(6) 0.6739(2) -0.0989(2) 0.0844(6) Uani 1 1 d . . . . .
S1B S 0.16458(6) 0.8240(2) 0.1534(2) 0.0874(6) Uani 1 1 d . . . . .
S2A S 0.13085(7) 0.2002(2) -0.23201(19) 0.0894(6) Uani 1 1 d . . . . .
S6A S 0.27297(6) 0.0223(2) 0.1395(2) 0.0903(6) Uani 1 1 d . . . . .
S2B S 0.10792(7) 0.6217(2) 0.2823(2) 0.0860(6) Uani 1 1 d . . . . .
C6B C 0.01496(19) 0.7556(7) -0.0485(7) 0.0651(15) Uani 1 1 d . . . . .
C3B C 0.1136(2) 0.7437(7) 0.1619(7) 0.0671(16) Uani 1 1 d . . . . .
C5A C 0.2169(2) 0.2480(7) 0.1806(6) 0.0638(15) Uani 1 1 d . . . . .
C3A C 0.13751(19) 0.2836(7) -0.0897(6) 0.0617(15) Uani 1 1 d . . . . .
C6A C 0.23201(19) 0.1439(7) 0.1091(7) 0.0643(16) Uani 1 1 d . . . . .
C5B C 0.0386(2) 0.8527(7) -0.1046(7) 0.0646(16) Uani 1 1 d . . . . .
C1B C 0.1859(3) 0.7148(10) 0.2674(9) 0.099(3) Uani 1 1 d . . . . .
H1B H 0.214921 0.719871 0.286032 0.119 Uiso 1 1 calc R U . . .
C4B C 0.0816(2) 0.7787(7) 0.0865(6) 0.0640(16) Uani 1 1 d . . . . .
C4A C 0.16893(19) 0.2541(7) -0.0117(6) 0.0616(15) Uani 1 1 d . . . . .
C7A C 0.2663(2) 0.1506(8) 0.3691(7) 0.077(2) Uani 1 1 d . . . . .
H7A H 0.283197 0.182568 0.439476 0.092 Uiso 1 1 calc R U . . .
C7B C -0.0148(2) 0.8359(8) -0.3040(8) 0.0752(19) Uani 1 1 d . . . . .
H7B H -0.028047 0.896686 -0.366686 0.090 Uiso 1 1 calc R U . . .
C1A C 0.0685(3) 0.3795(11) -0.1851(10) 0.104(3) Uani 1 1 d . . . . .
H1A H 0.042339 0.425347 -0.197571 0.125 Uiso 1 1 calc R U . . .
C8A C 0.2983(2) 0.1078(9) 0.2721(9) 0.087(2) Uani 1 1 d . . . . .
H8A H 0.316320 0.033254 0.309278 0.105 Uiso 1 1 calc R U . . .
C2B C 0.1614(3) 0.6265(11) 0.3260(9) 0.095(3) Uani 1 1 d . . . . .
H2B H 0.171806 0.568370 0.388573 0.114 Uiso 1 1 calc R U . . .
C8B C -0.0495(3) 0.8070(8) -0.2118(9) 0.085(2) Uani 1 1 d . . . . .
H8B H -0.072868 0.761753 -0.257342 0.102 Uiso 1 1 calc R U . . .
C2A C 0.0828(3) 0.2845(10) -0.2634(10) 0.101(3) Uani 1 1 d . . . . .
H2A H 0.067598 0.262897 -0.334012 0.121 Uiso 1 1 calc R U . . .
C9A C 0.2384(3) 0.0283(9) 0.4151(8) 0.093(2) Uani 1 1 d . . . . .
H9A1 H 0.216046 0.009234 0.355714 0.111 Uiso 1 1 calc R U . . .
H9A2 H 0.255544 -0.058434 0.422916 0.111 Uiso 1 1 calc R U . . .
C9B C 0.0012(3) 0.7026(8) -0.3709(9) 0.091(2) Uani 1 1 d . . . . .
H9B1 H 0.020649 0.650630 -0.317832 0.110 Uiso 1 1 calc R U . . .
H9B2 H -0.023006 0.639801 -0.387172 0.110 Uiso 1 1 calc R U . . .
C11B C 0.0236(3) 0.7338(13) -0.4893(10) 0.119(3) Uani 1 1 d . . . . .
H11A H 0.032628 0.644684 -0.525896 0.179 Uiso 1 1 calc R U . . .
H11B H 0.004322 0.782950 -0.543548 0.179 Uiso 1 1 calc R U . . .
H11C H 0.048040 0.793795 -0.474107 0.179 Uiso 1 1 calc R U . . .
C10B C -0.0684(3) 0.9414(10) -0.1537(11) 0.110(3) Uani 1 1 d . . . . .
H10A H -0.048513 0.977040 -0.092651 0.132 Uiso 1 1 calc R U . . .
H10B H -0.071115 1.015394 -0.215911 0.132 Uiso 1 1 calc R U . . .
C10A C 0.3281(3) 0.2320(13) 0.2401(13) 0.129(4) Uani 1 1 d . . . . .
H10C H 0.311922 0.304302 0.195573 0.155 Uiso 1 1 calc R U . . .
H10D H 0.337931 0.276231 0.315289 0.155 Uiso 1 1 calc R U . . .
C11A C 0.2180(4) 0.0627(13) 0.5371(10) 0.123(4) Uani 1 1 d . . . . .
H11D H 0.200681 -0.017278 0.562768 0.185 Uiso 1 1 calc R U . . .
H11E H 0.240011 0.079846 0.596608 0.185 Uiso 1 1 calc R U . . .
H11F H 0.200528 0.147489 0.529431 0.185 Uiso 1 1 calc R U . . .
C12B C -0.1108(3) 0.9204(14) -0.0949(12) 0.143(5) Uani 1 1 d . . . . .
H12A H -0.120356 1.010227 -0.060696 0.214 Uiso 1 1 calc R U . . .
H12B H -0.131026 0.887833 -0.154854 0.214 Uiso 1 1 calc R U . . .
H12C H -0.108381 0.849408 -0.031366 0.214 Uiso 1 1 calc R U . . .
C12A C 0.3661(3) 0.1907(14) 0.1658(13) 0.158(6) Uani 1 1 d . . . . .
H12D H 0.383133 0.274952 0.149812 0.237 Uiso 1 1 calc R U . . .
H12E H 0.382905 0.121168 0.209876 0.237 Uiso 1 1 calc R U . . .
H12F H 0.356848 0.149291 0.089941 0.237 Uiso 1 1 calc R U . . .

loop_
_atom_site_aniso_label
_atom_site_aniso_U_11
_atom_site_aniso_U_22
_atom_site_aniso_U_33
_atom_site_aniso_U_23
_atom_site_aniso_U_13
_atom_site_aniso_U_12
S4B 0.0565(8) 0.0862(11) 0.0812(11) 0.0136(10) 0.0055(8) -0.0069(8)
S5A 0.1014(14) 0.0738(11) 0.0809(12) -0.0165(10) -0.0340(11) 0.0083(11)
S3B 0.0660(9) 0.0763(10) 0.0813(11) 0.0038(10) 0.0003(9) -0.0159(8)
S4A 0.0700(9) 0.0816(11) 0.0695(10) -0.0173(9) -0.0031(9) 0.0134(9)
S3A 0.0762(10) 0.0999(12) 0.0784(11) -0.0309(11) -0.0208(10) 0.0303(10)
S1A 0.0666(9) 0.1055(14) 0.0861(13) -0.0037(12) -0.0040(10) 0.0182(10)
S5B 0.0913(12) 0.0756(11) 0.0889(12) 0.0167(11) -0.0096(11) -0.0201(10)
S6B 0.0669(10) 0.0824(12) 0.1038(15) 0.0209(11) -0.0142(10) -0.0182(9)
S1B 0.0639(10) 0.1063(14) 0.0921(14) -0.0150(12) -0.0036(10) -0.0130(10)
S2A 0.0989(14) 0.1005(14) 0.0688(10) -0.0108(11) -0.0167(11) 0.0008(12)
S6A 0.0821(11) 0.0892(12) 0.0996(14) -0.0068(12) -0.0113(12) 0.0284(10)
S2B 0.0821(12) 0.0976(13) 0.0784(12) 0.0044(11) 0.0064(10) 0.0109(11)
C6B 0.059(3) 0.061(3) 0.075(4) 0.008(3) 0.004(3) 0.000(3)
C3B 0.058(3) 0.071(4) 0.073(4) -0.016(3) 0.004(3) 0.003(3)
C5A 0.054(3) 0.068(4) 0.069(4) -0.007(3) -0.006(3) 0.001(3)
C3A 0.053(3) 0.074(4) 0.059(3) 0.003(3) 0.001(3) -0.005(3)
C6A 0.056(3) 0.064(4) 0.073(4) 0.001(3) -0.002(3) 0.003(3)
C5B 0.066(4) 0.057(3) 0.070(4) -0.001(3) 0.000(3) -0.008(3)
C1B 0.081(5) 0.123(7) 0.094(6) -0.040(6) -0.027(5) 0.019(5)
C4B 0.061(3) 0.066(4) 0.065(4) -0.009(3) 0.007(3) 0.000(3)
C4A 0.054(3) 0.061(3) 0.070(4) -0.006(3) -0.001(3) -0.002(3)
C7A 0.074(4) 0.079(4) 0.078(5) 0.008(4) -0.028(4) -0.004(4)
C7B 0.070(4) 0.068(4) 0.088(5) 0.008(4) -0.013(4) 0.000(3)
C1A 0.076(5) 0.113(7) 0.124(8) 0.023(6) -0.031(5) 0.004(5)
C8A 0.064(4) 0.093(5) 0.104(6) 0.023(5) -0.024(4) 0.007(4)
C2B 0.099(6) 0.107(6) 0.079(5) -0.015(5) -0.017(5) 0.020(5)
C8B 0.071(4) 0.081(5) 0.103(6) 0.009(5) -0.011(4) -0.003(4)
C2A 0.100(6) 0.103(6) 0.100(6) 0.008(6) -0.035(6) -0.002(5)
C9A 0.090(5) 0.090(5) 0.098(6) 0.012(5) -0.019(5) -0.006(5)
C9B 0.094(5) 0.074(5) 0.107(6) -0.005(5) -0.002(6) 0.000(4)
C11B 0.121(8) 0.131(8) 0.105(7) -0.028(7) 0.001(6) 0.004(7)
C10B 0.095(6) 0.097(6) 0.139(8) 0.008(6) 0.023(6) 0.025(5)
C10A 0.076(5) 0.145(9) 0.167(11) 0.039(9) -0.016(7) -0.020(6)
C11A 0.129(9) 0.148(9) 0.093(7) 0.014(7) -0.008(6) -0.007(8)
C12B 0.116(8) 0.163(10) 0.149(11) 0.029(9) 0.039(8) 0.046(8)
C12A 0.088(7) 0.226(15) 0.159(12) 0.057(12) -0.007(8) -0.023(8)

loop_
_atom_type_symbol
_atom_type_description
_atom_type_scat_dispersion_real
_atom_type_scat_dispersion_imag
_atom_type_scat_source
C C 0.0181 0.0091 'International Tables Vol C Tables 4.2.6.8 and 6.1.1.4'
H H 0.0000 0.0000 'International Tables Vol C Tables 4.2.6.8 and 6.1.1.4'
S S 0.3331 0.5567 'International Tables Vol C Tables 4.2.6.8 and 6.1.1.4'

loop_
_geom_angle_atom_site_label_1
_geom_angle_atom_site_label_2
_geom_angle_atom_site_label_3
_geom_angle
_geom_angle_site_symmetry_1
_geom_angle_site_symmetry_3
_geom_angle_publ_flag
C6B S4B C4B 94.1(3) . . ?
C5A S5A C7A 100.3(3) . . ?
C4B S3B C5B 94.3(3) . . ?
C4A S4A C6A 94.7(3) . . ?
C4A S3A C5A 95.2(3) . . ?
C1A S1A C3A 94.4(4) . . ?
C5B S5B C7B 101.1(3) . . ?
C6B S6B C8B 99.6(3) . . ?
C1B S1B C3B 93.7(4) . . ?
C2A S2A C3A 94.7(4) . . ?
C6A S6A C8A 101.0(3) . . ?
C2B S2B C3B 95.3(4) . . ?
C5B C6B S4B 118.1(5) . . ?
C5B C6B S6B 128.5(6) . . ?
S4B C6B S6B 113.4(4) . . ?
C4B C3B S2B 123.1(5) . . ?
C4B C3B S1B 122.9(6) . . ?
S2B C3B S1B 113.9(4) . . ?
C6A C5A S5A 129.9(5) . . ?
C6A C5A S3A 117.3(5) . . ?
S5A C5A S3A 112.8(4) . . ?
C4A C3A S2A 124.7(5) . . ?
C4A C3A S1A 121.5(5) . . ?
S2A C3A S1A 113.8(4) . . ?
C5A C6A S6A 128.2(6) . . ?
C5A C6A S4A 117.6(5) . . ?
S6A C6A S4A 114.2(4) . . ?
C6B C5B S5B 129.0(5) . . ?
C6B C5B S3B 116.6(6) . . ?
S5B C5B S3B 114.2(4) . . ?
C2B C1B S1B 119.7(7) . . ?
C3B C4B S3B 124.1(5) . . ?
C3B C4B S4B 122.2(5) . . ?
S3B C4B S4B 113.6(4) . . ?
C3A C4A S3A 120.8(5) . . ?
C3A C4A S4A 124.4(5) . . ?
S3A C4A S4A 114.8(4) . . ?
C8A C7A C9A 114.7(7) . . ?
C8A C7A S5A 112.3(6) . . ?
C9A C7A S5A 111.1(5) . . ?
C8B C7B C9B 114.6(6) . . ?
C8B C7B S5B 112.9(6) . . ?
C9B C7B S5B 112.0(6) . . ?
C2A C1A S1A 118.4(7) . . ?
C7A C8A C10A 111.7(8) . . ?
C7A C8A S6A 112.7(5) . . ?
C10A C8A S6A 114.1(8) . . ?
C1B C2B S2B 116.8(8) . . ?
C7B C8B C10B 114.6(7) . . ?
C7B C8B S6B 111.6(5) . . ?
C10B C8B S6B 112.4(7) . . ?
C1A C2A S2A 118.2(8) . . ?
C11A C9A C7A 112.2(8) . . ?
C11B C9B C7B 114.4(8) . . ?
C12B C10B C8B 115.0(9) . . ?
C12A C10A C8A 114.9(11) . . ?

loop_
_geom_bond_atom_site_label_1
_geom_bond_atom_site_label_2
_geom_bond_distance
_geom_bond_site_symmetry_2
_geom_bond_publ_flag
S4B C6B 1.751(8) . ?
S4B C4B 1.754(6) . ?
S5A C5A 1.742(7) . ?
S5A C7A 1.816(7) . ?
S3B C4B 1.752(7) . ?
S3B C5B 1.767(7) . ?
S4A C4A 1.752(6) . ?
S4A C6A 1.763(7) . ?
S3A C4A 1.749(7) . ?
S3A C5A 1.755(7) . ?
S1A C1A 1.726(10) . ?
S1A C3A 1.761(7) . ?
S5B C5B 1.749(7) . ?
S5B C7B 1.815(7) . ?
S6B C6B 1.759(7) . ?
S6B C8B 1.822(8) . ?
S1B C1B 1.740(10) . ?
S1B C3B 1.760(7) . ?
S2A C2A 1.727(9) . ?
S2A C3A 1.752(7) . ?
S6A C6A 1.737(6) . ?
S6A C8A 1.834(9) . ?
S2B C2B 1.740(9) . ?
S2B C3B 1.746(8) . ?
C6B C5B 1.316(9) . ?
C3B C4B 1.338(9) . ?
C5A C6A 1.329(9) . ?
C3A C4A 1.331(8) . ?
C1B C2B 1.292(13) . ?
C7A C8A 1.512(12) . ?
C7A C9A 1.515(11) . ?
C7B C8B 1.506(11) . ?
C7B C9B 1.518(11) . ?
C1A C2A 1.308(14) . ?
C8A C10A 1.521(13) . ?
C8B C10B 1.518(12) . ?
C9A C11A 1.514(13) . ?
C9B C11B 1.502(14) . ?
C10B C12B 1.487(13) . ?
C10A C12A 1.491(15) . ?
